data_2242928
loop_
_publ_author_name
'Sebbar, Nada Kheira'
'Hni, Brahim'
'H\"okelek, Tuncer'
'Jaouhar, Abdelhakim'
'Labd Taha, Mohamed'
'Mague, Joel T.'
'Essassi, El Mokhtar'

_publ_section_title
;
 Crystal structure, Hirshfeld surface analysis and interaction energy and
 DFT studies of
 3-{(2<i>Z</i>)-2-[(2,4-dichlorophenyl)methylidene]-3-oxo-3,4-dihydro-2<i>H</i>-1,4-benzothiazin-4-yl}propanenitrile
;
_journal_coeditor_code LH5901
_journal_issue 6
_journal_name_full 'Acta Crystallographica Section E'
_journal_page_first 721
_journal_page_last 727
_journal_paper_doi 10.1107/S2056989019005966
_journal_volume 75
_journal_year 2019
_chemical_formula_iupac 'C18 H12 Cl2 N2 O S'
_chemical_formula_moiety 'C18 H12 Cl2 N2 O S'
_chemical_formula_sum 'C18 H12 Cl2 N2 O S'
_chemical_formula_weight 375.26
_chemical_name_systematic
3-{(2<i>Z</i>)-2-[(2,4-Dichlorophenyl)methylidene]-3-oxo-3,4-dihydro-2<i>H</i>-1,4-benzothiazin-4-yl}propanenitrile
_space_group_crystal_system triclinic
_space_group_IT_number 2
_space_group_name_Hall '-P 1'
_space_group_name_H-M_alt 'P -1'
_symmetry_space_group_name_Hall '-P 1'
_symmetry_space_group_name_H-M 'P -1'
_atom_sites_solution_hydrogens geom
_atom_sites_solution_primary direct
_atom_sites_solution_secondary difmap
_audit_creation_method SHELXL-2018/1
_cell_angle_alpha 98.105(4)
_cell_angle_beta 94.316(4)
_cell_angle_gamma 95.002(4)
_cell_formula_units_Z 2
_cell_length_a 6.5687(6)
_cell_length_b 7.9971(7)
_cell_length_c 15.4939(13)
_cell_measurement_reflns_used 5359
_cell_measurement_temperature 150(2)
_cell_measurement_theta_max 72.376
_cell_measurement_theta_min 5.616
_cell_volume 799.54(12)
_computing_cell_refinement
;
<i>SAINT</i> (Bruker, 2016)
;
_computing_data_reduction
;
<i>SAINT</i> (Bruker, 2016)
;
_computing_molecular_graphics
;
<i>DIAMOND</i> (Brandenburg & Putz, 2012)
;
_computing_publication_material
;
<i>SHELXTL</i> (Sheldrick, 2008)
;
_computing_structure_refinement
;
<i>SHELXL2018</i> (Sheldrick, 2015<i>b</i>)
;
_computing_structure_solution
;
<i>SHELXT</i> (Sheldrick, 2015<i>a</i>)
;
_diffrn_ambient_temperature 150(2)
_diffrn_detector_area_resol_mean 10.4167
_diffrn_measured_fraction_theta_full 0.963
_diffrn_measured_fraction_theta_max 0.943
_diffrn_measurement_device_type 'Bruker D8 VENTURE PHOTON 100 CMOS'
_diffrn_measurement_method '\w scans'
_diffrn_radiation_monochromator mirror
_diffrn_radiation_type CuK\a
_diffrn_radiation_wavelength 1.54178
_diffrn_reflns_av_R_equivalents 0.0301
_diffrn_reflns_av_unetI/netI 0.0405
_diffrn_reflns_limit_h_max 8
_diffrn_reflns_limit_h_min -8
_diffrn_reflns_limit_k_max 9
_diffrn_reflns_limit_k_min -9
_diffrn_reflns_limit_l_max 19
_diffrn_reflns_limit_l_min -18
_diffrn_reflns_number 6131
_diffrn_reflns_theta_full 69.000
_diffrn_reflns_theta_max 72.404
_diffrn_reflns_theta_min 5.615
_diffrn_source 'INCOATEC I\mS micro-focus source'
_exptl_absorpt_coefficient_mu 4.934
_exptl_absorpt_correction_T_max 0.65
_exptl_absorpt_correction_T_min 0.47
_exptl_absorpt_correction_type numerical
_exptl_absorpt_process_details
;
(<i>SADABS</i>; Krause <i>et al.</i>, 2015)
;
_exptl_crystal_colour 'light yellow'
_exptl_crystal_density_diffrn 1.559
_exptl_crystal_density_method 'not measured'
_exptl_crystal_description block
_exptl_crystal_F_000 384
_exptl_crystal_size_max 0.199
_exptl_crystal_size_mid 0.139
_exptl_crystal_size_min 0.097
_refine_diff_density_max 0.247
_refine_diff_density_min -0.347
_refine_ls_extinction_method none
_refine_ls_goodness_of_fit_ref 1.059
_refine_ls_hydrogen_treatment constr
_refine_ls_matrix_type full
_refine_ls_number_parameters 217
_refine_ls_number_reflns 2978
_refine_ls_number_restraints 0
_refine_ls_restrained_S_all 1.059
_refine_ls_R_factor_all 0.0385
_refine_ls_R_factor_gt 0.0353
_refine_ls_shift/su_max 0.000
_refine_ls_shift/su_mean 0.000
_refine_ls_structure_factor_coef Fsqd
_refine_ls_weighting_details 'w=1/[\s^2^(Fo^2^)+(0.0424P)^2^+0.4609P] where P=(Fo^2^+2Fc^2^)/3'
_refine_ls_weighting_scheme calc
_refine_ls_wR_factor_gt 0.0926
_refine_ls_wR_factor_ref 0.0952
_reflns_number_gt 2744
_reflns_number_total 2978
_reflns_threshold_expression 'I > 2\s(I)'
_cod_data_source_file lh5901sup1.cif
_cod_data_source_block I
_cod_database_code 2242928
_shelx_space_group_comment
;
The symmetry employed for this shelxl refinement is uniquely defined
by the following loop, which should always be used as a source of
symmetry information in preference to the above space-group names.
They are only intended as comments.
;
_shelx_estimated_absorpt_t_min 0.440
_shelx_estimated_absorpt_t_max 0.646

loop_
_space_group_symop_operation_xyz
'x, y, z'
'-x, -y, -z'

loop_
_atom_site_type_symbol
_atom_site_label
_atom_site_fract_x
_atom_site_fract_y
_atom_site_fract_z
_atom_site_U_iso_or_equiv
_atom_site_adp_type
_atom_site_calc_flag
_atom_site_occupancy
Cl Cl1 1.46628(8) 0.81960(7) 0.07781(3) 0.04020(16) Uani d 1
Cl Cl2 1.26553(7) 0.65190(6) 0.38541(3) 0.03278(15) Uani d 1
S S1 0.56343(7) 0.34226(7) 0.16525(3) 0.03124(15) Uani d 1
O O1 0.6855(2) 0.3626(2) 0.42004(9) 0.0366(4) Uani d 1
N N1 0.4171(2) 0.2189(2) 0.33447(10) 0.0271(3) Uani d 1
N N2 0.1980(3) 0.0890(3) 0.60834(14) 0.0469(5) Uani d 1
C C1 0.3267(3) 0.2389(2) 0.17968(13) 0.0267(4) Uani d 1
C C2 0.1860(3) 0.2031(3) 0.10570(14) 0.0329(4) Uani d 1
H H2 0.221285 0.238965 0.052383 0.039 Uiso calc 1
C C3 -0.0034(3) 0.1162(3) 0.10908(14) 0.0354(5) Uani d 1
H H3 -0.097626 0.090518 0.058325 0.042 Uiso calc 1
C C4 -0.0542(3) 0.0669(3) 0.18748(15) 0.0346(5) Uani d 1
H H4 -0.184723 0.007778 0.190526 0.042 Uiso calc 1
C C5 0.0823(3) 0.1028(3) 0.26120(14) 0.0321(4) Uani d 1
H H5 0.043934 0.069093 0.314587 0.039 Uiso calc 1
C C6 0.2759(3) 0.1878(2) 0.25857(13) 0.0267(4) Uani d 1
C C7 0.5932(3) 0.3289(3) 0.34700(13) 0.0279(4) Uani d 1
C C8 0.6774(3) 0.4023(2) 0.27150(13) 0.0263(4) Uani d 1
C C9 0.8579(3) 0.5003(2) 0.29147(13) 0.0281(4) Uani d 1
H H9 0.901779 0.520563 0.352193 0.034 Uiso calc 1
C C10 0.9972(3) 0.5804(2) 0.23760(13) 0.0269(4) Uani d 1
C C11 0.9552(3) 0.5907(3) 0.14823(14) 0.0331(4) Uani d 1
H H11 0.824104 0.546039 0.120352 0.040 Uiso calc 1
C C12 1.0964(3) 0.6631(3) 0.09939(13) 0.0328(4) Uani d 1
H H12 1.063405 0.666462 0.038948 0.039 Uiso calc 1
C C13 1.2868(3) 0.7305(3) 0.13960(13) 0.0296(4) Uani d 1
C C14 1.3374(3) 0.7275(2) 0.22748(13) 0.0294(4) Uani d 1
H H14 1.468043 0.775194 0.254682 0.035 Uiso calc 1
C C15 1.1936(3) 0.6535(2) 0.27505(13) 0.0267(4) Uani d 1
C C16 0.3685(3) 0.1376(3) 0.41071(13) 0.0297(4) Uani d 1
H H16A 0.497966 0.120700 0.443893 0.036 Uiso calc 1
H H16B 0.293516 0.024451 0.390173 0.036 Uiso calc 1
C C17 0.2378(3) 0.2424(3) 0.47210(13) 0.0324(4) Uani d 1
H H17A 0.307185 0.358366 0.490295 0.039 Uiso calc 1
H H17B 0.102609 0.251541 0.441251 0.039 Uiso calc 1
C C18 0.2103(3) 0.1586(3) 0.54900(14) 0.0337(5) Uani d 1

loop_
_atom_site_aniso_label
_atom_site_aniso_U_11
_atom_site_aniso_U_22
_atom_site_aniso_U_33
_atom_site_aniso_U_12
_atom_site_aniso_U_13
_atom_site_aniso_U_23
Cl1 0.0318(3) 0.0578(3) 0.0310(3) -0.0053(2) 0.0060(2) 0.0108(2)
Cl2 0.0310(3) 0.0415(3) 0.0244(3) -0.00393(19) -0.00445(18) 0.0084(2)
S1 0.0251(3) 0.0468(3) 0.0203(2) -0.0039(2) 0.00083(17) 0.0050(2)
O1 0.0377(8) 0.0475(9) 0.0219(7) -0.0087(7) -0.0026(6) 0.0067(6)
N1 0.0274(8) 0.0318(8) 0.0216(8) -0.0019(6) 0.0014(6) 0.0051(6)
N2 0.0523(13) 0.0529(12) 0.0393(12) 0.0016(10) 0.0169(9) 0.0153(10)
C1 0.0224(9) 0.0321(10) 0.0250(10) 0.0021(7) 0.0026(7) 0.0029(8)
C2 0.0276(10) 0.0446(12) 0.0259(10) 0.0036(8) 0.0010(8) 0.0035(9)
C3 0.0271(10) 0.0460(12) 0.0299(11) -0.0001(9) -0.0024(8) -0.0003(9)
C4 0.0260(10) 0.0379(11) 0.0371(12) -0.0031(8) 0.0017(8) 0.0006(9)
C5 0.0308(10) 0.0342(10) 0.0307(11) -0.0018(8) 0.0056(8) 0.0041(8)
C6 0.0255(9) 0.0279(9) 0.0256(10) 0.0014(7) 0.0010(7) 0.0016(8)
C7 0.0279(10) 0.0325(10) 0.0228(10) 0.0007(8) 0.0013(7) 0.0037(8)
C8 0.0256(9) 0.0308(9) 0.0220(9) 0.0009(7) 0.0015(7) 0.0037(7)
C9 0.0286(10) 0.0327(10) 0.0220(9) 0.0005(8) 0.0003(7) 0.0037(8)
C10 0.0260(10) 0.0292(9) 0.0253(10) 0.0010(7) 0.0016(7) 0.0047(8)
C11 0.0297(10) 0.0418(11) 0.0261(10) -0.0044(8) -0.0028(8) 0.0071(9)
C12 0.0326(11) 0.0418(11) 0.0235(10) -0.0020(9) -0.0010(8) 0.0091(8)
C13 0.0261(10) 0.0349(10) 0.0284(10) 0.0005(8) 0.0056(8) 0.0067(8)
C14 0.0241(9) 0.0344(10) 0.0290(11) 0.0010(8) 0.0006(8) 0.0045(8)
C15 0.0272(10) 0.0291(9) 0.0232(9) 0.0019(7) -0.0012(7) 0.0041(7)
C16 0.0317(10) 0.0331(10) 0.0254(10) 0.0003(8) 0.0036(8) 0.0095(8)
C17 0.0358(11) 0.0342(10) 0.0273(11) -0.0006(8) 0.0052(8) 0.0063(8)
C18 0.0335(11) 0.0378(11) 0.0296(11) -0.0002(8) 0.0083(8) 0.0033(9)

loop_
_atom_type_symbol
_atom_type_description
_atom_type_scat_dispersion_real
_atom_type_scat_dispersion_imag
_atom_type_scat_source
C C 0.0181 0.0091 'International Tables Vol C Tables 4.2.6.8 and 6.1.1.4'
H H 0.0000 0.0000 'International Tables Vol C Tables 4.2.6.8 and 6.1.1.4'
Cl Cl 0.3639 0.7018 'International Tables Vol C Tables 4.2.6.8 and 6.1.1.4'
N N 0.0311 0.0180 'International Tables Vol C Tables 4.2.6.8 and 6.1.1.4'
O O 0.0492 0.0322 'International Tables Vol C Tables 4.2.6.8 and 6.1.1.4'
S S 0.3331 0.5567 'International Tables Vol C Tables 4.2.6.8 and 6.1.1.4'

loop_
_geom_angle_atom_site_label_1
_geom_angle_atom_site_label_2
_geom_angle_atom_site_label_3
_geom_angle
C8 S1 C1 103.69(9)
C7 N1 C6 126.27(16)
C7 N1 C16 114.86(16)
C6 N1 C16 118.72(16)
C6 C1 C2 120.06(18)
C6 C1 S1 123.84(15)
C2 C1 S1 116.06(15)
C3 C2 C1 120.8(2)
C3 C2 H2 119.6
C1 C2 H2 119.6
C2 C3 C4 119.0(2)
C2 C3 H3 120.5
C4 C3 H3 120.5
C5 C4 C3 120.8(2)
C5 C4 H4 119.6
C3 C4 H4 119.6
C4 C5 C6 121.0(2)
C4 C5 H5 119.5
C6 C5 H5 119.5
C5 C6 C1 118.32(18)
C5 C6 N1 120.22(18)
C1 C6 N1 121.46(17)
O1 C7 N1 119.47(18)
O1 C7 C8 119.89(18)
N1 C7 C8 120.59(17)
C9 C8 C7 114.77(17)
C9 C8 S1 123.67(15)
C7 C8 S1 121.12(14)
C8 C9 C10 132.12(19)
C8 C9 H9 113.9
C10 C9 H9 113.9
C11 C10 C15 115.36(18)
C11 C10 C9 125.21(18)
C15 C10 C9 119.43(18)
C12 C11 C10 122.73(19)
C12 C11 H11 118.6
C10 C11 H11 118.6
C11 C12 C13 119.12(19)
C11 C12 H12 120.4
C13 C12 H12 120.4
C14 C13 C12 121.32(18)
C14 C13 Cl1 119.49(15)
C12 C13 Cl1 119.19(16)
C13 C14 C15 118.53(18)
C13 C14 H14 120.7
C15 C14 H14 120.7
C14 C15 C10 122.93(18)
C14 C15 Cl2 116.72(15)
C10 C15 Cl2 120.34(15)
N1 C16 C17 112.76(16)
N1 C16 H16A 109.0
C17 C16 H16A 109.0
N1 C16 H16B 109.0
C17 C16 H16B 109.0
H16A C16 H16B 107.8
C18 C17 C16 108.89(17)
C18 C17 H17A 109.9
C16 C17 H17A 109.9
C18 C17 H17B 109.9
C16 C17 H17B 109.9
H17A C17 H17B 108.3
N2 C18 C17 176.4(2)

loop_
_geom_bond_atom_site_label_1
_geom_bond_atom_site_label_2
_geom_bond_distance
Cl1 C13 1.741(2)
Cl2 C15 1.742(2)
S1 C8 1.7407(19)
S1 C1 1.7411(19)
O1 C7 1.226(2)
N1 C7 1.375(3)
N1 C6 1.421(2)
N1 C16 1.469(2)
N2 C18 1.144(3)
C1 C6 1.397(3)
C1 C2 1.397(3)
C2 C3 1.380(3)
C2 H2 0.9500
C3 C4 1.384(3)
C3 H3 0.9500
C4 C5 1.378(3)
C4 H4 0.9500
C5 C6 1.395(3)
C5 H5 0.9500
C7 C8 1.501(3)
C8 C9 1.353(3)
C9 C10 1.452(3)
C9 H9 0.9500
C10 C11 1.407(3)
C10 C15 1.415(3)
C11 C12 1.380(3)
C11 H11 0.9500
C12 C13 1.383(3)
C12 H12 0.9500
C13 C14 1.381(3)
C14 C15 1.384(3)
C14 H14 0.9500
C16 C17 1.538(3)
C16 H16A 0.9900
C16 H16B 0.9900
C17 C18 1.462(3)
C17 H17A 0.9900
C17 H17B 0.9900

loop_
_geom_contact_atom_site_label_1
_geom_contact_atom_site_label_2
_geom_contact_distance
_geom_contact_site_symmetry_2
_geom_contact_publ_flag
Cl2 C18 3.649(2) 2_766 yes
Cl2 C7 3.520(2) 1_655 yes
Cl2 O1 3.0269(15) 2_766 yes
Cl1 H2 3.00 2_765 yes
Cl1 H4 2.94 1_765 yes
Cl2 H17A 3.06 1_655 yes
Cl2 H9 2.51 . yes
Cl2 H16B 2.96 1_665 yes
S1 N1 3.1168(17) . yes
S1 C3 3.598(2) 1_655 yes
S1 C4 3.510(2) 1_655 yes
S1 C11 3.162(2) . yes
S1 C14 3.578(2) 1_455 yes
S1 H11 2.47 . yes
O1 C17 3.210(2) . yes
O1 Cl2 3.0269(15) 2_766 yes
O1 C17 3.336(3) 2_666 yes
O1 H17A 2.79 . yes
O1 H9 2.24 . yes
O1 H16A 2.29 . yes
O1 H17A 2.45 2_666 yes
N2 C5 3.282(3) 2_556 yes
N2 H5 2.43 2_556 yes
N2 H16A 2.81 2_656 yes
C2 C11 3.569(3) 1_455 yes
C4 C12 3.577(3) 1_445 yes
C4 C8 3.490(3) 1_455 yes
C5 C14 3.557(3) 1_445 yes
C5 C17 3.352(3) . yes
C8 C4 3.490(3) 1_655 yes
C9 C18 3.497(3) 2_666 yes
C11 C2 3.569(3) 1_655 yes
C12 C4 3.577(3) 1_665 yes
C14 C5 3.557(3) 1_665 yes
C17 C5 3.352(3) . yes
C18 C9 3.497(3) 2_666 yes
C5 H16B 2.53 . yes
C5 H17B 2.86 . yes
C8 H11 2.94 . yes
C16 H5 2.48 . yes
C17 H5 2.79 . yes
C18 H9 2.98 2_666 yes
H2 H12 2.49 2_665 yes
H5 H16B 2.03 . yes
H5 H17B 2.26 . yes

loop_
_geom_hbond_atom_site_label_D
_geom_hbond_atom_site_label_H
_geom_hbond_atom_site_label_A
_geom_hbond_site_symmetry_A
_geom_hbond_distance_DH
_geom_hbond_distance_HA
_geom_hbond_distance_DA
_geom_hbond_angle_DHA
_geom_hbond_publ_flag
C5 H5 N2 2_556 0.95 2.43 3.282(3) 149 yes
C17 H17A O1 2_666 0.99 2.45 3.337(3) 149 yes

loop_
_geom_torsion_atom_site_label_1
_geom_torsion_atom_site_label_2
_geom_torsion_atom_site_label_3
_geom_torsion_atom_site_label_4
_geom_torsion
C8 S1 C1 C6 -13.00(19)
C8 S1 C1 C2 168.95(15)
C6 C1 C2 C3 -0.4(3)
S1 C1 C2 C3 177.68(17)
C1 C2 C3 C4 1.0(3)
C2 C3 C4 C5 -0.4(3)
C3 C4 C5 C6 -0.7(3)
C4 C5 C6 C1 1.3(3)
C4 C5 C6 N1 -178.01(19)
C2 C1 C6 C5 -0.7(3)
S1 C1 C6 C5 -178.69(15)
C2 C1 C6 N1 178.59(18)
S1 C1 C6 N1 0.6(3)
C7 N1 C6 C5 -165.80(19)
C16 N1 C6 C5 9.4(3)
C7 N1 C6 C1 14.9(3)
C16 N1 C6 C1 -169.86(18)
C6 N1 C7 O1 169.33(18)
C16 N1 C7 O1 -6.1(3)
C6 N1 C7 C8 -13.1(3)
C16 N1 C7 C8 171.47(17)
O1 C7 C8 C9 1.4(3)
N1 C7 C8 C9 -176.09(18)
O1 C7 C8 S1 174.09(16)
N1 C7 C8 S1 -3.4(3)
C1 S1 C8 C9 -173.92(17)
C1 S1 C8 C7 14.09(18)
C7 C8 C9 C10 173.6(2)
S1 C8 C9 C10 1.1(3)
C8 C9 C10 C11 9.6(4)
C8 C9 C10 C15 -169.6(2)
C15 C10 C11 C12 1.6(3)
C9 C10 C11 C12 -177.6(2)
C10 C11 C12 C13 -0.9(3)
C11 C12 C13 C14 -0.3(3)
C11 C12 C13 Cl1 179.24(17)
C12 C13 C14 C15 0.6(3)
Cl1 C13 C14 C15 -178.93(15)
C13 C14 C15 C10 0.2(3)
C13 C14 C15 Cl2 179.63(15)
C11 C10 C15 C14 -1.3(3)
C9 C10 C15 C14 177.97(18)
C11 C10 C15 Cl2 179.34(15)
C9 C10 C15 Cl2 -1.4(3)
C7 N1 C16 C17 88.6(2)
C6 N1 C16 C17 -87.2(2)
N1 C16 C17 C18 -175.75(17)

_cod_database_fobs_code 2242928
